data_1542358
loop_
_publ_author_name
'Mognon, Lorenzo'
'Mandal, Sukanta'
'Castillo, Carmen E.'
'Fortage, J\'er\^ome'
'Molton, Florian'
'Arom\'i, Guillem'
'Benet-Buchhlolz, Jordi'
'Collomb, Marie-No\"elle'
'Llobet, Antoni'

_publ_section_title
;
 Synthesis, structure, spectroscopy and reactivity of new heterotrinuclear
 water oxidation catalysts
;
_journal_issue 5
_journal_name_full 'Chem. Sci.'
_journal_page_first 3304
_journal_paper_doi 10.1039/C5SC04672F
_journal_volume 7
_journal_year 2016
_chemical_formula_sum 'C62 H57 Cl2 F12 Mn N15 O3 P2 Ru2'
_chemical_formula_weight 1678.15
_chemical_name_systematic
; 
 ? 
;
_space_group_IT_number 2
_symmetry_cell_setting triclinic
_symmetry_space_group_name_Hall '-P 1'
_symmetry_space_group_name_H-M 'P -1'
_atom_sites_solution_hydrogens geom
_atom_sites_solution_primary direct
_atom_sites_solution_secondary difmap
_audit_creation_method SHELXL-97
_audit_update_record
;
2015-12-07 deposited with the CCDC.
2016-02-01 downloaded from the CCDC.
;
_cell_angle_alpha 69.889(3)
_cell_angle_beta 66.513(2)
_cell_angle_gamma 67.869(2)
_cell_formula_units_Z 2
_cell_length_a 14.6868(18)
_cell_length_b 15.5818(14)
_cell_length_c 17.997(2)
_cell_measurement_reflns_used 9918
_cell_measurement_temperature 100(2)
_cell_measurement_theta_max 32.75
_cell_measurement_theta_min 2.37
_cell_volume 3406.9(6)
_computing_cell_refinement 'Bruker APEX2 v2009.1-0'
_computing_data_collection 'Bruker APEX2 v2009.1-0'
_computing_data_reduction 'Bruker SAINT V7.60A'
_computing_molecular_graphics 'Bruker SHELXTL'
_computing_publication_material 'Bruker SHELXTL'
_computing_structure_refinement 'SHELXS-97 (Sheldrick, 2008)'
_computing_structure_solution 'SHELXS-97 (Sheldrick, 2008)'
_diffrn_ambient_temperature 100(2)
_diffrn_detector_area_resol_mean 512
_diffrn_detector_type '4K CCD area detector APEX II'
_diffrn_measured_fraction_theta_full 0.987
_diffrn_measured_fraction_theta_max 0.964
_diffrn_measurement_device_type 'Kappa 4-axis goniometer bruker-nonius'
_diffrn_measurement_method
;
 Fullsphere data collection, phi and omega scans
;
_diffrn_measurement_specimen_support 'magnetic support whith 10 micron nylon fiber cryoloop'
_diffrn_radiation_monochromator 'Multilayer Montel 200 mirrors'
_diffrn_radiation_type MoK\a
_diffrn_radiation_wavelength 0.71073
_diffrn_reflns_av_R_equivalents 0.0934
_diffrn_reflns_av_sigmaI/netI 0.1154
_diffrn_reflns_limit_h_max 22
_diffrn_reflns_limit_h_min -22
_diffrn_reflns_limit_k_max 23
_diffrn_reflns_limit_k_min -23
_diffrn_reflns_limit_l_max 27
_diffrn_reflns_limit_l_min -27
_diffrn_reflns_number 75194
_diffrn_reflns_theta_full 27.50
_diffrn_reflns_theta_max 32.93
_diffrn_reflns_theta_min 1.45
_diffrn_source 'rotating anode X-ray tube'
_diffrn_source_current 70
_diffrn_source_power 50
_diffrn_source_size '3 mm x 0.3 mm fine focus'
_diffrn_source_type 'Bruker-Nonius FR 591'
_exptl_absorpt_coefficient_mu 0.836
_exptl_absorpt_correction_T_max 1.0
_exptl_absorpt_correction_T_min 0.96
_exptl_absorpt_correction_type empirical
_exptl_absorpt_process_details
; 
 SADABS Version 2008/1 Bruker-Nonius
 Blessing, Acta Cryst. (1995) A51 33-38
;
_exptl_crystal_colour brown
_exptl_crystal_density_diffrn 1.636
_exptl_crystal_density_method 'not measured'
_exptl_crystal_description PLATE
_exptl_crystal_F_000 1686
_exptl_crystal_size_max 0.10
_exptl_crystal_size_mid 0.05
_exptl_crystal_size_min 0.05
_refine_diff_density_max 3.138
_refine_diff_density_min -1.357
_refine_diff_density_rms 0.191
_refine_ls_extinction_method none
_refine_ls_goodness_of_fit_ref 1.019
_refine_ls_hydrogen_treatment noref
_refine_ls_matrix_type full
_refine_ls_number_parameters 905
_refine_ls_number_reflns 24640
_refine_ls_number_restraints 12
_refine_ls_restrained_S_all 1.019
_refine_ls_R_factor_all 0.1549
_refine_ls_R_factor_gt 0.0741
_refine_ls_shift/su_max 0.001
_refine_ls_shift/su_mean 0.000
_refine_ls_structure_factor_coef Fsqd
_refine_ls_weighting_details 'calc w=1/[\s^2^(Fo^2^)+(0.1318P)^2^+5.3092P] where P=(Fo^2^+2Fc^2^)/3'
_refine_ls_weighting_scheme calc
_refine_ls_wR_factor_gt 0.1992
_refine_ls_wR_factor_ref 0.2546
_reflns_number_gt 13360
_reflns_number_total 24640
_reflns_threshold_expression >2sigma(I)
_cod_data_source_file c5sc04672f2.cif
_cod_data_source_block smp12b_0m
_cod_depositor_comments
;
The following automatic conversions were performed:
'_diffrn_measurement_specimen_suppport' tag replaced with
'_diffrn_measurement_specimen_support' tag as specified in the
replacement file
'/usr/data/users/saulius/crontab/automatic-downloads/rss-feeds/RSC/lib/lists/replacement-tags.lst'.

Automatic conversion script
Id: cif_correct_tags 4268 2015-11-12 08:31:59Z antanas 

The following automatic conversions were performed:

'_symmetry_cell_setting' value 'Triclinic' changed to 'triclinic'
according to
/usr/data/users/saulius/crontab/automatic-downloads/rss-feeds/RSC/lib/dictionaries/cif_core.dic
dictionary named 'cif_core.dic' version 2.4.2 from 2011-04-26.

Automatic conversion script
Id: cif_fix_values 4268 2015-11-12 08:31:59Z antanas 

 Adding full bibliography for 1542358--1542359.cif.
;
_cod_original_cell_volume 3406.8(7)
_cod_original_sg_symbol_H-M P-1
_cod_database_code 1542358

loop_
_symmetry_equiv_pos_as_xyz
'x, y, z'
'-x, -y, -z'

loop_
_atom_site_label
_atom_site_type_symbol
_atom_site_fract_x
_atom_site_fract_y
_atom_site_fract_z
_atom_site_U_iso_or_equiv
_atom_site_adp_type
_atom_site_occupancy
_atom_site_symmetry_multiplicity
_atom_site_calc_flag
_atom_site_refinement_flags
_atom_site_disorder_assembly
_atom_site_disorder_group
C1A C 0.0396(5) 0.6723(4) 0.6421(4) 0.0402(13) Uani 1 1 d . . .
H1A H 0.0296 0.7372 0.6390 0.048 Uiso 1 1 calc R . .
N1A N 0.1255(4) 0.6272(3) 0.5907(3) 0.0355(10) Uani 1 1 d . . .
C1B C 0.1773(4) 0.6535(4) 0.3715(3) 0.0353(11) Uani 1 1 d . . .
H1B H 0.2039 0.5875 0.3928 0.042 Uiso 1 1 calc R . .
N1B N 0.1804(3) 0.7154(3) 0.4059(3) 0.0301(9) Uani 1 1 d . . .
C1C C 0.4462(4) 0.8941(3) 0.5076(3) 0.0349(11) Uani 1 1 d . . .
H1C H 0.4190 0.9135 0.4627 0.042 Uiso 1 1 calc R . .
N1C N 0.3840(3) 0.8721(3) 0.5850(3) 0.0306(9) Uani 1 1 d . . .
C1D C 0.0030(6) 0.9911(4) 0.8911(4) 0.0433(14) Uani 1 1 d . . .
H1D H 0.0737 0.9879 0.8616 0.052 Uiso 1 1 calc R . .
N1D N -0.0316(4) 0.9167(3) 0.9026(3) 0.0315(9) Uani 1 1 d . . .
Cl1 Cl 0.29147(10) 0.68272(8) 0.61410(8) 0.0331(3) Uani 1 1 d . . .
Ru1 Ru 0.24146(3) 0.68258(3) 0.50117(3) 0.02938(11) Uani 1 1 d . . .
Mn1 Mn 0.21506(6) 0.86858(5) 0.62589(4) 0.02838(17) Uani 1 1 d . . .
C2A C -0.0349(6) 0.6289(5) 0.6994(4) 0.0528(17) Uani 1 1 d . . .
H2A H -0.0952 0.6631 0.7348 0.063 Uiso 1 1 calc R . .
N2A N 0.3045(4) 0.5483(3) 0.4996(3) 0.0401(11) Uani 1 1 d . . .
C2B C 0.1377(5) 0.6804(4) 0.3070(4) 0.0402(12) Uani 1 1 d . . .
H2B H 0.1366 0.6338 0.2848 0.048 Uiso 1 1 calc R . .
N2B N 0.1795(3) 0.8253(3) 0.4840(3) 0.0290(8) Uani 1 1 d . . .
C2C C 0.5482(5) 0.8901(4) 0.4898(4) 0.0384(12) Uani 1 1 d . . .
H2C H 0.5909 0.9046 0.4339 0.046 Uiso 1 1 calc R . .
N2C N 0.2509(4) 0.8362(3) 0.7353(3) 0.0315(9) Uani 1 1 d . . .
C2D C -0.0610(7) 1.0716(4) 0.9209(4) 0.0556(19) Uani 1 1 d . . .
H2D H -0.0342 1.1219 0.9130 0.067 Uiso 1 1 calc R . .
N2D N -0.0854(4) 0.7695(3) 0.9249(3) 0.0338(9) Uani 1 1 d . . .
Cl2 Cl 0.02153(10) 0.85901(8) 0.73270(7) 0.0340(3) Uani 1 1 d . . .
Ru2 Ru 0.05193(3) 0.79006(2) 0.86679(2) 0.02834(11) Uani 1 1 d . . .
C3A C -0.0194(6) 0.5340(5) 0.7040(5) 0.064(2) Uani 1 1 d . . .
H3A H -0.0710 0.5030 0.7409 0.077 Uiso 1 1 calc R . .
N3A N 0.3843(4) 0.6855(3) 0.4182(3) 0.0351(10) Uani 1 1 d . . .
C3B C 0.0990(5) 0.7769(4) 0.2744(3) 0.0401(12) Uani 1 1 d . . .
H3B H 0.0711 0.7971 0.2298 0.048 Uiso 1 1 calc R . .
N3B N 0.1802(3) 0.8880(3) 0.5184(2) 0.0277(8) Uani 1 1 d . . .
C3C C 0.5870(5) 0.8641(4) 0.5563(4) 0.0452(14) Uani 1 1 d . . .
H3C H 0.6562 0.8622 0.5463 0.054 Uiso 1 1 calc R . .
N3C N 0.1977(4) 0.8037(3) 0.8133(2) 0.0319(9) Uani 1 1 d . . .
C3D C -0.1636(7) 1.0777(5) 0.9618(5) 0.061(2) Uani 1 1 d . . .
H3D H -0.2089 1.1327 0.9822 0.073 Uiso 1 1 calc R . .
N3D N 0.0811(4) 0.6536(3) 0.8563(3) 0.0329(9) Uani 1 1 d . . .
C4A C 0.0710(6) 0.4848(5) 0.6549(5) 0.0556(19) Uani 1 1 d . . .
H4A H 0.0832 0.4190 0.6597 0.067 Uiso 1 1 calc R . .
C4B C 0.1021(4) 0.8424(4) 0.3084(3) 0.0354(11) Uani 1 1 d . . .
H4B H 0.0780 0.9086 0.2863 0.043 Uiso 1 1 calc R . .
N4B N 0.1634(3) 1.0305(3) 0.5749(2) 0.0295(9) Uani 1 1 d . . .
C4C C 0.5235(4) 0.8410(4) 0.6371(4) 0.0398(12) Uani 1 1 d . . .
H4C H 0.5485 0.8234 0.6830 0.048 Uiso 1 1 calc R . .
N4C N 0.1101(4) 0.7350(3) 0.9650(3) 0.0324(9) Uani 1 1 d . . .
C4D C -0.2009(6) 1.0029(4) 0.9731(4) 0.0530(17) Uani 1 1 d . . .
H4D H -0.2720 1.0064 1.0007 0.064 Uiso 1 1 calc R . .
C5A C 0.1443(5) 0.5313(4) 0.5984(4) 0.0431(14) Uani 1 1 d . . .
C5B C 0.1406(4) 0.8113(3) 0.3748(3) 0.0294(10) Uani 1 1 d . . .
C5C C 0.4225(4) 0.8441(3) 0.6497(3) 0.0337(11) Uani 1 1 d . . .
C5D C -0.1335(5) 0.9235(4) 0.9440(3) 0.0361(11) Uani 1 1 d . . .
C6A C 0.2450(5) 0.4858(4) 0.5473(4) 0.0457(15) Uani 1 1 d . . .
C6B C 0.1436(4) 0.8722(3) 0.4182(3) 0.0278(9) Uani 1 1 d . . .
C6C C 0.3501(4) 0.8187(4) 0.7321(3) 0.0335(11) Uani 1 1 d . . .
C6D C -0.1650(5) 0.8393(4) 0.9570(3) 0.0372(12) Uani 1 1 d . . .
C7A C 0.2853(7) 0.3918(5) 0.5414(6) 0.066(2) Uani 1 1 d . . .
H7A H 0.2459 0.3477 0.5739 0.079 Uiso 1 1 calc R . .
C7B C 0.1203(4) 0.9698(3) 0.4098(3) 0.0303(10) Uani 1 1 d . . .
H7B H 0.0937 1.0201 0.3693 0.036 Uiso 1 1 calc R . .
C7C C 0.3605(5) 0.7746(4) 0.8110(3) 0.0378(12) Uani 1 1 d . . .
H7C H 0.4207 0.7551 0.8272 0.045 Uiso 1 1 calc R . .
C7D C -0.2638(5) 0.8258(5) 0.9985(4) 0.0478(15) Uani 1 1 d . . .
H7D H -0.3198 0.8746 1.0218 0.057 Uiso 1 1 calc R . .
C8A C 0.3816(7) 0.3631(5) 0.4888(7) 0.078(3) Uani 1 1 d . . .
H8A H 0.4085 0.2987 0.4840 0.093 Uiso 1 1 calc R . .
C8B C 0.1448(4) 0.9768(3) 0.4742(3) 0.0281(9) Uani 1 1 d . . .
C8C C 0.2627(4) 0.7658(3) 0.8604(3) 0.0321(10) Uani 1 1 d . . .
C8D C -0.2790(5) 0.7409(5) 1.0053(4) 0.0519(16) Uani 1 1 d . . .
H8D H -0.3452 0.7303 1.0340 0.062 Uiso 1 1 calc R . .
C9A C 0.4423(6) 0.4260(5) 0.4416(6) 0.063(2) Uani 1 1 d . . .
H9A H 0.5104 0.4054 0.4061 0.076 Uiso 1 1 calc R . .
C9B C 0.1416(4) 1.0550(3) 0.5026(3) 0.0293(10) Uani 1 1 d . . .
C9C C 0.2132(4) 0.7258(3) 0.9467(3) 0.0330(11) Uani 1 1 d . . .
C9D C -0.1967(5) 0.6711(5) 0.9699(4) 0.0465(14) Uani 1 1 d . . .
H9D H -0.2071 0.6133 0.9729 0.056 Uiso 1 1 calc R . .
C10A C 0.3988(5) 0.5194(4) 0.4488(4) 0.0459(15) Uani 1 1 d . . .
C10B C 0.1202(5) 1.1500(3) 0.4581(4) 0.0387(12) Uani 1 1 d . . .
H10B H 0.1073 1.1663 0.4066 0.046 Uiso 1 1 calc R . .
C10C C 0.2628(5) 0.6825(4) 1.0081(4) 0.0409(13) Uani 1 1 d . . .
H10C H 0.3343 0.6759 0.9942 0.049 Uiso 1 1 calc R . .
C10D C -0.1004(5) 0.6852(4) 0.9304(3) 0.0371(12) Uani 1 1 d . . .
C11A C 0.4476(5) 0.5977(4) 0.4049(4) 0.0433(13) Uani 1 1 d . . .
C11B C 0.1183(5) 1.2197(4) 0.4905(4) 0.0404(13) Uani 1 1 d . . .
H11B H 0.1036 1.2845 0.4614 0.048 Uiso 1 1 calc R . .
C11C C 0.2067(5) 0.6498(4) 1.0888(4) 0.0442(14) Uani 1 1 d . . .
H11C H 0.2396 0.6190 1.1308 0.053 Uiso 1 1 calc R . .
C11D C -0.0017(5) 0.6200(4) 0.8920(3) 0.0360(12) Uani 1 1 d . . .
C12A C 0.5492(5) 0.5850(5) 0.3541(5) 0.0569(18) Uani 1 1 d . . .
H12A H 0.5917 0.5234 0.3463 0.068 Uiso 1 1 calc R . .
C12B C 0.1379(4) 1.1945(4) 0.5648(4) 0.0376(12) Uani 1 1 d . . .
H12B H 0.1350 1.2416 0.5887 0.045 Uiso 1 1 calc R . .
C12C C 0.1028(5) 0.6620(4) 1.1079(3) 0.0439(14) Uani 1 1 d . . .
H12C H 0.0627 0.6424 1.1638 0.053 Uiso 1 1 calc R . .
C12D C 0.0065(6) 0.5274(4) 0.8931(4) 0.0478(15) Uani 1 1 d . . .
H12D H -0.0529 0.5044 0.9180 0.057 Uiso 1 1 calc R . .
C13A C 0.5885(6) 0.6634(6) 0.3144(6) 0.065(2) Uani 1 1 d . . .
H13A H 0.6582 0.6561 0.2798 0.078 Uiso 1 1 calc R . .
C13B C 0.1621(4) 1.0982(4) 0.6045(3) 0.0338(11) Uani 1 1 d . . .
H13B H 0.1784 1.0805 0.6548 0.041 Uiso 1 1 calc R . .
C13C C 0.0570(5) 0.7031(3) 1.0452(3) 0.0385(12) Uani 1 1 d . . .
H13C H -0.0143 0.7093 1.0589 0.046 Uiso 1 1 calc R . .
C13D C 0.1009(7) 0.4698(4) 0.8580(4) 0.0562(19) Uani 1 1 d . . .
H13D H 0.1077 0.4063 0.8592 0.067 Uiso 1 1 calc R . .
C14A C 0.5227(5) 0.7535(5) 0.3268(5) 0.0547(17) Uani 1 1 d . . .
H14A H 0.5468 0.8086 0.2997 0.066 Uiso 1 1 calc R . .
C14D C 0.1842(6) 0.5043(4) 0.8215(4) 0.0557(19) Uani 1 1 d . . .
H14D H 0.2496 0.4652 0.7961 0.067 Uiso 1 1 calc R . .
C15A C 0.4236(5) 0.7607(4) 0.3785(4) 0.0414(13) Uani 1 1 d . . .
H15A H 0.3801 0.8218 0.3869 0.050 Uiso 1 1 calc R . .
C15D C 0.1744(5) 0.5968(4) 0.8209(3) 0.0451(15) Uani 1 1 d . . .
H15D H 0.2334 0.6204 0.7957 0.054 Uiso 1 1 calc R . .
C1H C 0.5773(10) 0.5339(8) 0.1000(8) 0.103(4) Uani 1 1 d . . .
H1H1 H 0.5712 0.5569 0.0437 0.155 Uiso 1 1 calc R . .
H1H2 H 0.5832 0.4656 0.1188 0.155 Uiso 1 1 calc R . .
H1H3 H 0.6389 0.5449 0.0996 0.155 Uiso 1 1 calc R . .
C2H C 0.4888(9) 0.5829(9) 0.1546(6) 0.087(3) Uani 1 1 d . . .
H2H1 H 0.4921 0.5563 0.2122 0.104 Uiso 1 1 calc R . .
H2H2 H 0.4261 0.5748 0.1528 0.104 Uiso 1 1 calc R . .
C3H C 0.3955(9) 0.7390(10) 0.1828(8) 0.108(4) Uani 1 1 d . . .
H3H1 H 0.3956 0.7116 0.2412 0.130 Uiso 1 1 calc R . .
H3H2 H 0.3315 0.7360 0.1788 0.130 Uiso 1 1 calc R . .
C4H C 0.3978(12) 0.8423(10) 0.1575(8) 0.117(4) Uani 1 1 d . . .
H4H1 H 0.4620 0.8449 0.1603 0.175 Uiso 1 1 calc R . .
H4H2 H 0.3385 0.8782 0.1954 0.175 Uiso 1 1 calc R . .
H4H3 H 0.3944 0.8701 0.1005 0.175 Uiso 1 1 calc R . .
O1H O 0.4830(5) 0.6855(5) 0.1300(4) 0.0830(19) Uani 1 1 d . . .
P1E P 0.79454(12) 0.82679(12) 0.21764(9) 0.0405(3) Uani 1 1 d . . .
F1E F 0.7798(4) 0.9312(3) 0.2226(3) 0.0625(11) Uani 1 1 d . . .
F2E F 0.8095(4) 0.7229(3) 0.2126(3) 0.0780(14) Uani 1 1 d . . .
F3E F 0.6939(3) 0.8640(3) 0.1887(3) 0.0640(11) Uani 1 1 d . . .
F4E F 0.7249(3) 0.8061(3) 0.3132(2) 0.0499(9) Uani 1 1 d . . .
F5E F 0.8645(3) 0.8479(4) 0.1224(2) 0.0753(14) Uani 1 1 d . . .
F6E F 0.8948(3) 0.7887(4) 0.2469(3) 0.0666(12) Uani 1 1 d . . .
P1G P 0.32759(16) 0.38409(14) 0.20991(13) 0.0578(5) Uani 1 1 d . . .
F1G F 0.3862(4) 0.4445(4) 0.1255(3) 0.0806(14) Uani 1 1 d . . .
F2G F 0.2681(4) 0.3230(3) 0.2939(3) 0.0790(15) Uani 1 1 d . . .
F3G F 0.3967(4) 0.2875(4) 0.1788(4) 0.0905(17) Uani 1 1 d . . .
F4G F 0.2455(4) 0.3952(4) 0.1673(3) 0.0786(14) Uani 1 1 d . . .
F5G F 0.2585(4) 0.4792(3) 0.2406(3) 0.0719(13) Uani 1 1 d . . .
F6G F 0.4099(4) 0.3729(3) 0.2513(3) 0.0758(13) Uani 1 1 d . . .
N1N N 0.3828(9) 0.0024(8) 0.3199(7) 0.118(4) Uani 1 1 d . . .
C1N C 0.3453(10) 0.0523(8) 0.2699(7) 0.096(4) Uani 1 1 d . . .
C2N C 0.2905(12) 0.1044(11) 0.2121(8) 0.129(6) Uani 1 1 d . . .
H2N1 H 0.2938 0.0619 0.1811 0.194 Uiso 1 1 calc R . .
H2N2 H 0.3214 0.1553 0.1734 0.194 Uiso 1 1 calc R . .
H2N3 H 0.2182 0.1321 0.2417 0.194 Uiso 1 1 calc R . .
O1W O -0.4704(6) 1.2199(7) 1.0326(5) 0.128(3) Uani 1 1 d . . .
H1WW H -0.4216 1.2379 0.9910 0.191 Uiso 1 1 d R . .
H2WW H -0.5211 1.2393 1.0135 0.191 Uiso 1 1 d R . .
O2W O -0.4538(14) 1.0288(13) 1.0867(13) 0.131(8) Uani 0.56(3) 1 d PU A 1
H2WA H -0.4321 1.0475 1.1141 0.196 Uiso 0.56(3) 1 d PR A 1
H2WB H -0.4735 1.0787 1.0516 0.196 Uiso 0.56(3) 1 d PR A 1
O3W O -0.4798(16) 1.0216(15) 1.0383(15) 0.114(9) Uani 0.44(3) 1 d PU A -2
H3WA H -0.4868 1.0025 1.0024 0.171 Uiso 0.44(3) 1 d PR A -2
H3WB H -0.4633 0.9715 1.0742 0.171 Uiso 0.44(3) 1 d PR A -2

loop_
_atom_site_aniso_label
_atom_site_aniso_U_11
_atom_site_aniso_U_22
_atom_site_aniso_U_33
_atom_site_aniso_U_23
_atom_site_aniso_U_13
_atom_site_aniso_U_12
C1A 0.052(3) 0.032(3) 0.042(3) 0.003(2) -0.028(3) -0.014(2)
N1A 0.047(3) 0.027(2) 0.042(2) 0.0040(17) -0.030(2) -0.0147(18)
C1B 0.040(3) 0.033(3) 0.041(3) -0.011(2) -0.016(2) -0.011(2)
N1B 0.036(2) 0.0250(19) 0.034(2) -0.0030(15) -0.0177(18) -0.0096(16)
C1C 0.048(3) 0.024(2) 0.033(2) -0.0077(18) -0.010(2) -0.011(2)
N1C 0.039(2) 0.0234(18) 0.032(2) -0.0050(15) -0.0120(17) -0.0115(16)
C1D 0.074(4) 0.024(2) 0.038(3) 0.004(2) -0.028(3) -0.017(2)
N1D 0.042(2) 0.0248(19) 0.038(2) 0.0007(16) -0.0187(19) -0.0214(17)
Cl1 0.0464(7) 0.0221(5) 0.0361(6) -0.0019(4) -0.0238(5) -0.0074(4)
Ru1 0.0392(2) 0.01759(17) 0.0373(2) -0.00323(13) -0.02221(17) -0.00582(14)
Mn1 0.0400(4) 0.0226(3) 0.0252(3) -0.0007(2) -0.0164(3) -0.0091(3)
C2A 0.063(4) 0.045(3) 0.052(4) 0.006(3) -0.030(3) -0.019(3)
N2A 0.050(3) 0.023(2) 0.059(3) -0.0110(19) -0.035(2) -0.0018(18)
C2B 0.043(3) 0.047(3) 0.040(3) -0.014(2) -0.015(2) -0.016(2)
N2B 0.036(2) 0.0228(18) 0.0300(19) -0.0031(14) -0.0169(17) -0.0054(15)
C2C 0.045(3) 0.022(2) 0.043(3) -0.0090(19) -0.004(2) -0.013(2)
N2C 0.040(2) 0.0267(19) 0.0282(19) -0.0008(15) -0.0144(17) -0.0110(17)
C2D 0.102(6) 0.025(3) 0.053(4) 0.000(2) -0.040(4) -0.022(3)
N2D 0.047(3) 0.0232(19) 0.029(2) 0.0001(15) -0.0138(18) -0.0116(17)
Cl2 0.0435(7) 0.0280(5) 0.0307(5) 0.0016(4) -0.0176(5) -0.0111(5)
Ru2 0.0412(2) 0.01792(16) 0.02564(18) 0.00009(12) -0.01291(15) -0.00976(14)
C3A 0.070(5) 0.051(4) 0.069(5) 0.023(3) -0.034(4) -0.034(4)
N3A 0.041(2) 0.029(2) 0.045(2) -0.0162(18) -0.022(2) -0.0032(17)
C3B 0.044(3) 0.049(3) 0.035(3) -0.007(2) -0.019(2) -0.017(3)
N3B 0.039(2) 0.0164(16) 0.0279(18) -0.0022(13) -0.0151(16) -0.0049(15)
C3C 0.045(3) 0.032(3) 0.058(4) -0.010(2) -0.012(3) -0.014(2)
N3C 0.045(2) 0.0260(19) 0.0240(18) -0.0002(14) -0.0146(17) -0.0102(17)
C3D 0.096(6) 0.028(3) 0.055(4) -0.016(3) -0.032(4) 0.000(3)
N3D 0.051(3) 0.0200(18) 0.030(2) 0.0006(14) -0.0144(18) -0.0151(17)
C4A 0.077(5) 0.034(3) 0.071(4) 0.013(3) -0.045(4) -0.031(3)
C4B 0.039(3) 0.037(3) 0.034(2) -0.003(2) -0.018(2) -0.013(2)
N4B 0.039(2) 0.0202(17) 0.0270(19) -0.0019(14) -0.0102(17) -0.0084(15)
C4C 0.039(3) 0.033(3) 0.047(3) -0.005(2) -0.016(2) -0.011(2)
N4C 0.052(3) 0.0174(17) 0.0267(19) -0.0016(14) -0.0162(18) -0.0068(16)
C4D 0.068(4) 0.032(3) 0.051(4) -0.011(2) -0.021(3) -0.002(3)
C5A 0.059(4) 0.028(2) 0.056(3) 0.007(2) -0.038(3) -0.020(2)
C5B 0.032(2) 0.025(2) 0.031(2) -0.0024(17) -0.0132(19) -0.0074(18)
C5C 0.043(3) 0.021(2) 0.036(3) -0.0061(18) -0.013(2) -0.0073(19)
C5D 0.052(3) 0.024(2) 0.038(3) -0.0055(19) -0.021(2) -0.010(2)
C6A 0.057(4) 0.025(2) 0.070(4) 0.000(2) -0.042(3) -0.014(2)
C6B 0.032(2) 0.025(2) 0.027(2) -0.0001(16) -0.0148(18) -0.0082(17)
C6C 0.041(3) 0.026(2) 0.035(2) -0.0049(18) -0.016(2) -0.0066(19)
C6D 0.045(3) 0.031(3) 0.033(2) -0.0043(19) -0.015(2) -0.007(2)
C7A 0.080(5) 0.026(3) 0.113(7) -0.010(3) -0.058(5) -0.014(3)
C7B 0.035(3) 0.023(2) 0.032(2) -0.0012(17) -0.017(2) -0.0048(18)
C7C 0.047(3) 0.032(3) 0.037(3) -0.004(2) -0.024(2) -0.006(2)
C7D 0.039(3) 0.051(4) 0.047(3) -0.010(3) -0.012(3) -0.008(3)
C8A 0.078(6) 0.025(3) 0.139(9) -0.028(4) -0.049(6) 0.000(3)
C8B 0.032(2) 0.0191(19) 0.030(2) -0.0005(16) -0.0118(18) -0.0058(17)
C8C 0.041(3) 0.027(2) 0.028(2) -0.0043(17) -0.015(2) -0.0066(19)
C8D 0.047(4) 0.055(4) 0.055(4) -0.006(3) -0.018(3) -0.019(3)
C9A 0.056(4) 0.036(3) 0.110(6) -0.036(4) -0.037(4) 0.004(3)
C9B 0.032(2) 0.021(2) 0.030(2) -0.0020(16) -0.0104(19) -0.0046(17)
C9C 0.049(3) 0.021(2) 0.027(2) -0.0008(16) -0.018(2) -0.0062(19)
C9D 0.056(4) 0.044(3) 0.050(3) -0.002(3) -0.021(3) -0.027(3)
C10A 0.050(3) 0.027(3) 0.071(4) -0.020(3) -0.035(3) 0.005(2)
C10B 0.053(3) 0.020(2) 0.041(3) -0.0024(19) -0.022(2) -0.004(2)
C10C 0.056(3) 0.028(2) 0.040(3) -0.006(2) -0.028(3) -0.002(2)
C10D 0.050(3) 0.030(2) 0.034(3) 0.0000(19) -0.016(2) -0.018(2)
C11A 0.045(3) 0.035(3) 0.062(4) -0.023(3) -0.027(3) -0.003(2)
C11B 0.051(3) 0.020(2) 0.047(3) -0.001(2) -0.020(3) -0.009(2)
C11C 0.069(4) 0.030(3) 0.037(3) 0.004(2) -0.030(3) -0.013(3)
C11D 0.060(4) 0.025(2) 0.026(2) -0.0035(17) -0.015(2) -0.015(2)
C12A 0.043(3) 0.052(4) 0.084(5) -0.041(4) -0.013(3) -0.005(3)
C12B 0.042(3) 0.025(2) 0.042(3) -0.009(2) -0.007(2) -0.011(2)
C12C 0.072(4) 0.030(3) 0.029(2) 0.000(2) -0.019(3) -0.015(3)
C12D 0.083(5) 0.029(3) 0.041(3) -0.003(2) -0.024(3) -0.025(3)
C13A 0.042(4) 0.063(5) 0.091(6) -0.046(4) -0.004(4) -0.009(3)
C13B 0.042(3) 0.027(2) 0.028(2) -0.0056(17) -0.007(2) -0.009(2)
C13C 0.063(4) 0.021(2) 0.029(2) -0.0002(17) -0.015(2) -0.014(2)
C13D 0.098(6) 0.026(3) 0.039(3) -0.008(2) -0.011(3) -0.022(3)
C14A 0.052(4) 0.047(4) 0.069(4) -0.026(3) -0.009(3) -0.017(3)
C14D 0.077(5) 0.030(3) 0.040(3) -0.012(2) -0.005(3) -0.004(3)
C15A 0.049(3) 0.033(3) 0.046(3) -0.014(2) -0.015(3) -0.010(2)
C15D 0.061(4) 0.025(2) 0.031(3) -0.0050(19) -0.006(2) -0.004(2)
C1H 0.124(10) 0.085(8) 0.126(10) -0.009(7) -0.063(9) -0.042(7)
C2H 0.100(8) 0.116(9) 0.065(5) -0.017(6) -0.021(5) -0.060(7)
C3H 0.088(7) 0.150(12) 0.105(8) -0.066(8) 0.005(6) -0.058(8)
C4H 0.148(12) 0.108(10) 0.108(9) -0.035(8) -0.055(9) -0.023(9)
O1H 0.078(4) 0.099(5) 0.071(4) -0.009(3) -0.016(3) -0.041(4)
P1E 0.0406(8) 0.0470(8) 0.0345(7) -0.0142(6) -0.0100(6) -0.0102(6)
F1E 0.078(3) 0.049(2) 0.062(3) -0.0082(19) -0.019(2) -0.026(2)
F2E 0.101(4) 0.057(3) 0.091(4) -0.040(3) -0.039(3) -0.007(2)
F3E 0.051(2) 0.085(3) 0.058(2) -0.018(2) -0.0228(19) -0.013(2)
F4E 0.056(2) 0.057(2) 0.0366(17) -0.0057(15) -0.0060(15) -0.0280(18)
F5E 0.061(3) 0.111(4) 0.035(2) -0.018(2) -0.0029(18) -0.016(3)
F6E 0.046(2) 0.092(3) 0.058(2) -0.025(2) -0.0210(19) -0.003(2)
P1G 0.0545(11) 0.0439(9) 0.0668(12) -0.0037(8) -0.0221(9) -0.0096(8)
F1G 0.075(3) 0.085(3) 0.071(3) -0.009(3) -0.011(2) -0.030(3)
F2G 0.080(3) 0.061(3) 0.080(3) 0.020(2) -0.035(3) -0.025(2)
F3G 0.077(3) 0.068(3) 0.133(5) -0.039(3) -0.042(3) -0.002(3)
F4G 0.066(3) 0.088(4) 0.075(3) -0.008(3) -0.028(2) -0.016(3)
F5G 0.083(3) 0.049(2) 0.070(3) -0.007(2) -0.031(2) -0.003(2)
F6G 0.072(3) 0.059(3) 0.104(4) -0.011(3) -0.042(3) -0.017(2)
N1N 0.147(10) 0.103(8) 0.115(8) -0.005(6) -0.069(7) -0.035(7)
C1N 0.113(8) 0.072(6) 0.075(6) 0.009(5) -0.033(6) -0.015(6)
C2N 0.160(13) 0.169(14) 0.087(8) 0.026(8) -0.067(9) -0.095(11)
O1W 0.091(5) 0.185(10) 0.104(6) -0.011(6) -0.034(5) -0.050(6)
O2W 0.127(9) 0.128(9) 0.128(9) -0.026(5) -0.039(5) -0.030(5)
O3W 0.112(10) 0.111(10) 0.116(10) -0.027(5) -0.033(5) -0.029(5)

loop_
_atom_type_symbol
_atom_type_description
_atom_type_scat_dispersion_real
_atom_type_scat_dispersion_imag
_atom_type_scat_source
C C 0.0033 0.0016 'International Tables Vol C Tables 4.2.6.8 and 6.1.1.4'
H H 0.0000 0.0000 'International Tables Vol C Tables 4.2.6.8 and 6.1.1.4'
N N 0.0061 0.0033 'International Tables Vol C Tables 4.2.6.8 and 6.1.1.4'
O O 0.0106 0.0060 'International Tables Vol C Tables 4.2.6.8 and 6.1.1.4'
F F 0.0171 0.0103 'International Tables Vol C Tables 4.2.6.8 and 6.1.1.4'
P P 0.1023 0.0942 'International Tables Vol C Tables 4.2.6.8 and 6.1.1.4'
Cl Cl 0.1484 0.1585 'International Tables Vol C Tables 4.2.6.8 and 6.1.1.4'
Mn Mn 0.3368 0.7283 'International Tables Vol C Tables 4.2.6.8 and 6.1.1.4'
Ru Ru -1.2594 0.8363 'International Tables Vol C Tables 4.2.6.8 and 6.1.1.4'

loop_
_geom_angle_atom_site_label_1
_geom_angle_atom_site_label_2
_geom_angle_atom_site_label_3
_geom_angle
N1A C1A C2A 123.0(6)
C1A N1A C5A 119.0(5)
C1A N1A Ru1 127.5(4)
C5A N1A Ru1 113.4(4)
N1B C1B C2B 123.2(5)
C1B N1B C5B 117.8(4)
C1B N1B Ru1 126.3(3)
C5B N1B Ru1 115.9(4)
N1C C1C C2C 123.1(5)
C1C N1C C5C 118.8(5)
C1C N1C Mn1 127.8(4)
C5C N1C Mn1 113.3(3)
N1D C1D C2D 122.4(7)
C1D N1D C5D 117.8(5)
C1D N1D Ru2 128.1(4)
C5D N1D Ru2 114.1(3)
Ru1 Cl1 Mn1 103.90(4)
N2A Ru1 N2B 171.24(19)
N2A Ru1 N3A 79.1(2)
N2B Ru1 N3A 96.53(18)
N2A Ru1 N1A 80.1(2)
N2B Ru1 N1A 104.61(18)
N3A Ru1 N1A 158.83(18)
N2A Ru1 N1B 95.12(18)
N2B Ru1 N1B 77.27(17)
N3A Ru1 N1B 91.35(18)
N1A Ru1 N1B 94.49(17)
N2A Ru1 Cl1 98.30(14)
N2B Ru1 Cl1 89.43(12)
N3A Ru1 Cl1 92.16(13)
N1A Ru1 Cl1 86.86(13)
N1B Ru1 Cl1 166.54(12)
N2C Mn1 N3B 174.82(16)
N2C Mn1 N4B 111.41(16)
N3B Mn1 N4B 73.70(15)
N2C Mn1 N1C 73.98(16)
N3B Mn1 N1C 107.32(16)
N4B Mn1 N1C 90.72(15)
N2C Mn1 Cl1 92.42(12)
N3B Mn1 Cl1 82.67(11)
N4B Mn1 Cl1 154.56(11)
N1C Mn1 Cl1 87.37(11)
N2C Mn1 Cl2 83.88(13)
N3B Mn1 Cl2 95.04(13)
N4B Mn1 Cl2 94.26(11)
N1C Mn1 Cl2 157.60(11)
Cl1 Mn1 Cl2 97.11(5)
C1A C2A C3A 118.2(7)
C10A N2A C6A 121.2(5)
C10A N2A Ru1 120.4(4)
C6A N2A Ru1 118.1(4)
C1B C2B C3B 119.4(6)
N3B N2B C6B 109.3(4)
N3B N2B Ru1 131.7(3)
C6B N2B Ru1 118.1(3)
C1C C2C C3C 118.1(5)
N3C N2C C6C 108.3(4)
N3C N2C Mn1 129.0(4)
C6C N2C Mn1 120.0(3)
C3D C2D C1D 119.1(6)
C6D N2D C10D 120.6(5)
C6D N2D Ru2 119.6(4)
C10D N2D Ru2 119.8(4)
Ru2 Cl2 Mn1 102.36(5)
N2D Ru2 N3C 175.85(16)
N2D Ru2 N4C 98.90(18)
N3C Ru2 N4C 77.28(17)
N2D Ru2 N1D 78.96(17)
N3C Ru2 N1D 102.70(17)
N4C Ru2 N1D 92.80(17)
N2D Ru2 N3D 79.02(19)
N3C Ru2 N3D 99.20(18)
N4C Ru2 N3D 89.53(17)
N1D Ru2 N3D 157.96(18)
N2D Ru2 Cl2 93.88(13)
N3C Ru2 Cl2 89.92(12)
N4C Ru2 Cl2 167.18(14)
N1D Ru2 Cl2 90.59(12)
N3D Ru2 Cl2 91.96(12)
C4A C3A C2A 119.8(7)
C15A N3A C11A 117.8(5)
C15A N3A Ru1 128.5(4)
C11A N3A Ru1 113.7(4)
C4B C3B C2B 118.5(5)
N2B N3B C8B 108.2(4)
N2B N3B Mn1 130.8(3)
C8B N3B Mn1 120.9(3)
C4C C3C C2C 119.5(6)
N2C N3C C8C 108.3(4)
N2C N3C Ru2 132.9(3)
C8C N3C Ru2 118.5(3)
C2D C3D C4D 119.4(6)
C11D N3D C15D 119.7(5)
C11D N3D Ru2 114.0(4)
C15D N3D Ru2 126.2(4)
C3A C4A C5A 120.0(6)
C3B C4B C5B 119.7(5)
C13B N4B C9B 119.1(4)
C13B N4B Mn1 127.1(3)
C9B N4B Mn1 113.5(3)
C3C C4C C5C 118.9(6)
C13C N4C C9C 117.7(5)
C13C N4C Ru2 125.6(4)
C9C N4C Ru2 116.6(3)
C5D C4D C3D 119.2(7)
N1A C5A C4A 119.8(7)
N1A C5A C6A 115.2(5)
C4A C5A C6A 124.9(6)
C4B C5B N1B 121.4(5)
C4B C5B C6B 125.1(4)
N1B C5B C6B 113.5(4)
N1C C5C C4C 121.5(5)
N1C C5C C6C 115.2(5)
C4C C5C C6C 123.2(5)
N1D C5D C4D 122.1(6)
N1D C5D C6D 115.1(5)
C4D C5D C6D 122.8(6)
C7A C6A N2A 118.9(7)
C7A C6A C5A 128.4(6)
N2A C6A C5A 112.7(5)
N2B C6B C7B 108.9(4)
N2B C6B C5B 114.4(4)
C7B C6B C5B 136.7(4)
N2C C6C C7C 109.7(5)
N2C C6C C5C 116.2(4)
C7C C6C C5C 134.0(5)
N2D C6D C7D 120.3(6)
N2D C6D C5D 112.3(5)
C7D C6D C5D 127.4(6)
C8A C7A C6A 119.5(7)
C8B C7B C6B 104.4(4)
C8C C7C C6C 104.0(5)
C8D C7D C6D 119.3(6)
C7A C8A C9A 121.6(7)
N3B C8B C7B 109.3(4)
N3B C8B C9B 115.8(4)
C7B C8B C9B 134.9(4)
N3C C8C C7C 109.7(4)
N3C C8C C9C 113.1(5)
C7C C8C C9C 137.2(5)
C7D C8D C9D 119.4(6)
C10A C9A C8A 117.1(7)
N4B C9B C10B 121.1(5)
N4B C9B C8B 115.8(4)
C10B C9B C8B 123.2(5)
N4C C9C C10C 121.4(5)
N4C C9C C8C 114.1(4)
C10C C9C C8C 124.5(5)
C10D C9D C8D 120.4(6)
N2A C10A C9A 121.7(7)
N2A C10A C11A 111.7(5)
C9A C10A C11A 126.6(7)
C11B C10B C9B 119.0(5)
C11C C10C C9C 119.3(6)
C9D C10D N2D 119.9(6)
C9D C10D C11D 129.7(5)
N2D C10D C11D 110.4(5)
N3A C11A C12A 121.9(6)
N3A C11A C10A 114.7(6)
C12A C11A C10A 123.4(6)
C12B C11B C10B 119.6(5)
C12C C11C C10C 119.4(5)
N3D C11D C12D 120.8(6)
N3D C11D C10D 116.7(5)
C12D C11D C10D 122.4(6)
C11A C12A C13A 119.4(6)
C11B C12B C13B 118.5(5)
C11C C12C C13C 119.6(5)
C13D C12D C11D 119.5(6)
C12A C13A C14A 118.5(7)
N4B C13B C12B 122.7(5)
N4C C13C C12C 122.5(6)
C14D C13D C12D 119.4(6)
C15A C14A C13A 119.0(7)
C13D C14D C15D 120.2(6)
N3A C15A C14A 123.5(6)
N3D C15D C14D 120.4(6)
C1H C2H O1H 109.9(9)
O1H C3H C4H 110.0(10)
C3H O1H C2H 112.6(8)
F2E P1E F1E 179.9(4)
F2E P1E F6E 89.8(3)
F1E P1E F6E 90.1(3)
F2E P1E F3E 89.7(3)
F1E P1E F3E 90.4(3)
F6E P1E F3E 179.4(3)
F2E P1E F5E 89.9(3)
F1E P1E F5E 90.0(3)
F6E P1E F5E 90.3(2)
F3E P1E F5E 90.0(2)
F2E P1E F4E 90.5(3)
F1E P1E F4E 89.6(2)
F6E P1E F4E 89.4(2)
F3E P1E F4E 90.3(2)
F5E P1E F4E 179.5(3)
F5G P1G F6G 90.5(3)
F5G P1G F1G 89.7(3)
F6G P1G F1G 90.6(3)
F5G P1G F2G 90.6(3)
F6G P1G F2G 90.1(3)
F1G P1G F2G 179.1(4)
F5G P1G F4G 89.9(3)
F6G P1G F4G 179.5(3)
F1G P1G F4G 89.0(3)
F2G P1G F4G 90.3(3)
F5G P1G F3G 179.5(3)
F6G P1G F3G 90.0(3)
F1G P1G F3G 90.5(3)
F2G P1G F3G 89.1(3)
F4G P1G F3G 89.6(3)
N1N C1N C2N 171.6(14)

loop_
_geom_bond_atom_site_label_1
_geom_bond_atom_site_label_2
_geom_bond_distance
C1A N1A 1.337(8)
C1A C2A 1.376(9)
N1A C5A 1.381(7)
N1A Ru1 2.051(5)
C1B N1B 1.334(7)
C1B C2B 1.373(8)
N1B C5B 1.384(6)
N1B Ru1 2.070(4)
C1C N1C 1.336(7)
C1C C2C 1.383(8)
N1C C5C 1.361(7)
N1C Mn1 2.307(5)
C1D N1D 1.356(7)
C1D C2D 1.384(10)
N1D C5D 1.361(8)
N1D Ru2 2.058(5)
Cl1 Ru1 2.4215(13)
Cl1 Mn1 2.7342(14)
Ru1 N2A 1.949(4)
Ru1 N2B 2.023(4)
Ru1 N3A 2.040(5)
Mn1 N2C 2.086(4)
Mn1 N3B 2.089(4)
Mn1 N4B 2.303(4)
Mn1 Cl2 2.7502(16)
C2A C3A 1.387(10)
N2A C10A 1.328(9)
N2A C6A 1.384(8)
C2B C3B 1.393(8)
N2B N3B 1.330(6)
N2B C6B 1.352(6)
C2C C3C 1.400(9)
N2C N3C 1.332(6)
N2C C6C 1.358(7)
C2D C3D 1.370(12)
N2D C6D 1.350(7)
N2D C10D 1.377(7)
N2D Ru2 1.959(5)
Cl2 Ru2 2.4274(12)
Ru2 N3C 2.028(5)
Ru2 N4C 2.050(4)
Ru2 N3D 2.065(4)
C3A C4A 1.376(12)
N3A C15A 1.350(7)
N3A C11A 1.372(7)
C3B C4B 1.382(8)
N3B C8B 1.360(5)
C3C C4C 1.386(9)
N3C C8C 1.362(6)
C3D C4D 1.389(11)
N3D C11D 1.338(7)
N3D C15D 1.358(7)
C4A C5A 1.389(9)
C4B C5B 1.384(7)
N4B C13B 1.327(7)
N4B C9B 1.357(6)
C4C C5C 1.393(8)
N4C C13C 1.356(7)
N4C C9C 1.375(8)
C4D C5D 1.377(8)
C5A C6A 1.452(10)
C5B C6B 1.443(7)
C5C C6C 1.464(7)
C5D C6D 1.466(8)
C6A C7A 1.382(9)
C6B C7B 1.394(7)
C6C C7C 1.389(7)
C6D C7D 1.402(9)
C7A C8A 1.358(13)
C7B C8B 1.389(7)
C7C C8C 1.385(8)
C7D C8D 1.380(10)
C8A C9A 1.401(12)
C8B C9B 1.455(7)
C8C C9C 1.452(7)
C8D C9D 1.386(10)
C9A C10A 1.381(8)
C9B C10B 1.401(6)
C9C C10C 1.402(7)
C9D C10D 1.370(9)
C10A C11A 1.472(9)
C10B C11B 1.385(8)
C10C C11C 1.379(8)
C10D C11D 1.478(8)
C11A C12A 1.384(10)
C11B C12B 1.374(8)
C11C C12C 1.375(10)
C11D C12D 1.396(8)
C12A C13A 1.391(11)
C12B C13B 1.397(7)
C12C C13C 1.385(8)
C12D C13D 1.371(10)
C13A C14A 1.406(10)
C13D C14D 1.353(11)
C14A C15A 1.366(9)
C14D C15D 1.391(9)
C1H C2H 1.410(16)
C2H O1H 1.483(13)
C3H O1H 1.419(13)
C3H C4H 1.524(18)
P1E F2E 1.579(5)
P1E F1E 1.588(5)
P1E F6E 1.594(4)
P1E F3E 1.597(4)
P1E F5E 1.602(4)
P1E F4E 1.604(4)
P1G F5G 1.585(5)
P1G F6G 1.586(5)
P1G F1G 1.587(5)
P1G F2G 1.594(5)
P1G F4G 1.600(6)
P1G F3G 1.608(6)
N1N C1N 1.144(13)
C1N C2N 1.407(15)

loop_
_geom_torsion_atom_site_label_1
_geom_torsion_atom_site_label_2
_geom_torsion_atom_site_label_3
_geom_torsion_atom_site_label_4
_geom_torsion
C2A C1A N1A C5A -4.3(8)
C2A C1A N1A Ru1 178.7(4)
C2B C1B N1B C5B 0.5(8)
C2B C1B N1B Ru1 -178.4(4)
C2C C1C N1C C5C -0.1(7)
C2C C1C N1C Mn1 -177.2(4)
C2D C1D N1D C5D 1.0(8)
C2D C1D N1D Ru2 -177.8(4)
C1A N1A Ru1 N2A 171.2(5)
C5A N1A Ru1 N2A -5.9(4)
C1A N1A Ru1 N2B -16.4(5)
C5A N1A Ru1 N2B 166.5(3)
C1A N1A Ru1 N3A 160.1(5)
C5A N1A Ru1 N3A -17.0(7)
C1A N1A Ru1 N1B -94.3(4)
C5A N1A Ru1 N1B 88.6(4)
C1A N1A Ru1 Cl1 72.2(4)
C5A N1A Ru1 Cl1 -104.9(3)
C1B N1B Ru1 N2A 9.3(5)
C5B N1B Ru1 N2A -169.6(4)
C1B N1B Ru1 N2B -175.1(5)
C5B N1B Ru1 N2B 6.0(4)
C1B N1B Ru1 N3A 88.5(5)
C5B N1B Ru1 N3A -90.4(4)
C1B N1B Ru1 N1A -71.1(5)
C5B N1B Ru1 N1A 110.0(4)
C1B N1B Ru1 Cl1 -166.4(4)
C5B N1B Ru1 Cl1 14.7(8)
Mn1 Cl1 Ru1 N2A 178.44(17)
Mn1 Cl1 Ru1 N2B 2.61(13)
Mn1 Cl1 Ru1 N3A 99.11(13)
Mn1 Cl1 Ru1 N1A -102.05(14)
Mn1 Cl1 Ru1 N1B -5.9(5)
C1C N1C Mn1 N2C -177.4(4)
C5C N1C Mn1 N2C 5.4(3)
C1C N1C Mn1 N3B 7.9(4)
C5C N1C Mn1 N3B -169.4(3)
C1C N1C Mn1 N4B -65.3(4)
C5C N1C Mn1 N4B 117.5(3)
C1C N1C Mn1 Cl1 89.3(4)
C5C N1C Mn1 Cl1 -87.9(3)
C1C N1C Mn1 Cl2 -168.3(3)
C5C N1C Mn1 Cl2 14.4(5)
Ru1 Cl1 Mn1 N2C 171.76(13)
Ru1 Cl1 Mn1 N3B -6.57(13)
Ru1 Cl1 Mn1 N4B -28.3(3)
Ru1 Cl1 Mn1 N1C -114.41(11)
Ru1 Cl1 Mn1 Cl2 87.62(5)
N1A C1A C2A C3A 0.5(9)
N2B Ru1 N2A C10A 57.6(15)
N3A Ru1 N2A C10A -3.4(4)
N1A Ru1 N2A C10A -179.3(5)
N1B Ru1 N2A C10A 87.0(5)
Cl1 Ru1 N2A C10A -94.0(4)
N2B Ru1 N2A C6A -116.9(13)
N3A Ru1 N2A C6A -177.8(5)
N1A Ru1 N2A C6A 6.2(4)
N1B Ru1 N2A C6A -87.4(4)
Cl1 Ru1 N2A C6A 91.6(4)
N1B C1B C2B C3B 0.5(9)
N2A Ru1 N2B N3B -145.8(12)
N3A Ru1 N2B N3B -86.0(5)
N1A Ru1 N2B N3B 92.7(5)
N1B Ru1 N2B N3B -175.9(5)
Cl1 Ru1 N2B N3B 6.1(4)
N2A Ru1 N2B C6B 22.1(15)
N3A Ru1 N2B C6B 81.8(4)
N1A Ru1 N2B C6B -99.5(4)
N1B Ru1 N2B C6B -8.1(4)
Cl1 Ru1 N2B C6B 173.9(4)
N1C C1C C2C C3C -1.8(8)
N3B Mn1 N2C N3C -64(2)
N4B Mn1 N2C N3C 106.4(4)
N1C Mn1 N2C N3C -169.3(5)
Cl1 Mn1 N2C N3C -82.7(4)
Cl2 Mn1 N2C N3C 14.2(4)
N3B Mn1 N2C C6C 95(2)
N4B Mn1 N2C C6C -94.2(4)
N1C Mn1 N2C C6C -9.9(4)
Cl1 Mn1 N2C C6C 76.7(4)
Cl2 Mn1 N2C C6C 173.6(4)
N1D C1D C2D C3D -1.6(9)
N2C Mn1 Cl2 Ru2 -11.09(13)
N3B Mn1 Cl2 Ru2 163.81(11)
N4B Mn1 Cl2 Ru2 -122.21(12)
N1C Mn1 Cl2 Ru2 -19.9(3)
Cl1 Mn1 Cl2 Ru2 80.59(5)
C6D N2D Ru2 N3C 115(3)
C10D N2D Ru2 N3C -66(3)
C6D N2D Ru2 N4C 92.6(4)
C10D N2D Ru2 N4C -89.2(4)
C6D N2D Ru2 N1D 1.5(4)
C10D N2D Ru2 N1D 179.7(4)
C6D N2D Ru2 N3D -179.6(4)
C10D N2D Ru2 N3D -1.4(4)
C6D N2D Ru2 Cl2 -88.4(4)
C10D N2D Ru2 Cl2 89.8(4)
C1D N1D Ru2 N2D 177.5(5)
C5D N1D Ru2 N2D -1.4(3)
C1D N1D Ru2 N3C 1.4(5)
C5D N1D Ru2 N3C -177.5(3)
C1D N1D Ru2 N4C 79.0(4)
C5D N1D Ru2 N4C -99.9(4)
C1D N1D Ru2 N3D 174.6(4)
C5D N1D Ru2 N3D -4.2(7)
C1D N1D Ru2 Cl2 -88.7(4)
C5D N1D Ru2 Cl2 92.5(3)
Mn1 Cl2 Ru2 N2D -170.10(14)
Mn1 Cl2 Ru2 N3C 8.24(13)
Mn1 Cl2 Ru2 N4C 5.6(6)
Mn1 Cl2 Ru2 N1D 110.93(12)
Mn1 Cl2 Ru2 N3D -90.97(14)
C1A C2A C3A C4A 3.1(10)
N2A Ru1 N3A C15A -177.8(5)
N2B Ru1 N3A C15A 9.9(5)
N1A Ru1 N3A C15A -166.7(5)
N1B Ru1 N3A C15A 87.2(5)
Cl1 Ru1 N3A C15A -79.8(5)
N2A Ru1 N3A C11A -0.3(4)
N2B Ru1 N3A C11A -172.6(4)
N1A Ru1 N3A C11A 10.8(7)
N1B Ru1 N3A C11A -95.3(4)
Cl1 Ru1 N3A C11A 97.7(4)
C1B C2B C3B C4B 0.1(9)
C6B N2B N3B C8B -0.2(6)
Ru1 N2B N3B C8B 168.4(4)
C6B N2B N3B Mn1 175.0(3)
Ru1 N2B N3B Mn1 -16.3(7)
N2C Mn1 N3B N2B -6(2)
N4B Mn1 N3B N2B -176.3(5)
N1C Mn1 N3B N2B 98.2(4)
Cl1 Mn1 N3B N2B 13.3(4)
Cl2 Mn1 N3B N2B -83.3(4)
N2C Mn1 N3B C8B 169.3(18)
N4B Mn1 N3B C8B -1.5(4)
N1C Mn1 N3B C8B -87.0(4)
Cl1 Mn1 N3B C8B -172.0(4)
Cl2 Mn1 N3B C8B 91.5(4)
C1C C2C C3C C4C 1.7(8)
C6C N2C N3C C8C 0.3(6)
Mn1 N2C N3C C8C 161.6(4)
C6C N2C N3C Ru2 -172.7(4)
Mn1 N2C N3C Ru2 -11.4(7)
N2D Ru2 N3C N2C 155(2)
N4C Ru2 N3C N2C 178.2(5)
N1D Ru2 N3C N2C -91.8(5)
N3D Ru2 N3C N2C 90.7(5)
Cl2 Ru2 N3C N2C -1.2(5)
N2D Ru2 N3C C8C -17(3)
N4C Ru2 N3C C8C 5.7(4)
N1D Ru2 N3C C8C 95.7(4)
N3D Ru2 N3C C8C -81.7(4)
Cl2 Ru2 N3C C8C -173.7(4)
C1D C2D C3D C4D 0.6(10)
N2D Ru2 N3D C11D -0.4(3)
N3C Ru2 N3D C11D 175.8(3)
N4C Ru2 N3D C11D 98.8(4)
N1D Ru2 N3D C11D 2.5(7)
Cl2 Ru2 N3D C11D -93.9(3)
N2D Ru2 N3D C15D -177.2(5)
N3C Ru2 N3D C15D -1.0(5)
N4C Ru2 N3D C15D -78.1(4)
N1D Ru2 N3D C15D -174.4(4)
Cl2 Ru2 N3D C15D 89.2(4)
C2A C3A C4A C5A -2.8(11)
C2B C3B C4B C5B -1.7(9)
N2C Mn1 N4B C13B 4.8(5)
N3B Mn1 N4B C13B -176.1(5)
N1C Mn1 N4B C13B -68.3(4)
Cl1 Mn1 N4B C13B -153.7(3)
Cl2 Mn1 N4B C13B 89.9(4)
N2C Mn1 N4B C9B 178.5(3)
N3B Mn1 N4B C9B -2.4(3)
N1C Mn1 N4B C9B 105.5(4)
Cl1 Mn1 N4B C9B 20.1(5)
Cl2 Mn1 N4B C9B -96.4(3)
C2C C3C C4C C5C 0.2(8)
N2D Ru2 N4C C13C -4.6(4)
N3C Ru2 N4C C13C 177.0(4)
N1D Ru2 N4C C13C 74.7(4)
N3D Ru2 N4C C13C -83.4(4)
Cl2 Ru2 N4C C13C 179.8(4)
N2D Ru2 N4C C9C 172.2(4)
N3C Ru2 N4C C9C -6.1(4)
N1D Ru2 N4C C9C -108.5(4)
N3D Ru2 N4C C9C 93.4(4)
Cl2 Ru2 N4C C9C -3.4(8)
C2D C3D C4D C5D 0.8(10)
C1A N1A C5A C4A 4.5(8)
Ru1 N1A C5A C4A -178.1(5)
C1A N1A C5A C6A -172.6(5)
Ru1 N1A C5A C6A 4.8(6)
C3A C4A C5A N1A -1.0(9)
C3A C4A C5A C6A 175.8(6)
C3B C4B C5B N1B 2.8(8)
C3B C4B C5B C6B -176.9(5)
C1B N1B C5B C4B -2.1(8)
Ru1 N1B C5B C4B 176.9(4)
C1B N1B C5B C6B 177.6(5)
Ru1 N1B C5B C6B -3.4(6)
C1C N1C C5C C4C 2.0(7)
Mn1 N1C C5C C4C 179.6(4)
C1C N1C C5C C6C -178.3(4)
Mn1 N1C C5C C6C -0.8(5)
C3C C4C C5C N1C -2.1(8)
C3C C4C C5C C6C 178.3(5)
C1D N1D C5D C4D 0.5(8)
Ru2 N1D C5D C4D 179.5(4)
C1D N1D C5D C6D -177.8(4)
Ru2 N1D C5D C6D 1.1(6)
C3D C4D C5D N1D -1.4(9)
C3D C4D C5D C6D 176.8(6)
C10A N2A C6A C7A 0.0(9)
Ru1 N2A C6A C7A 174.4(5)
C10A N2A C6A C5A -179.8(5)
Ru1 N2A C6A C5A -5.4(7)
N1A C5A C6A C7A -179.7(6)
C4A C5A C6A C7A 3.3(11)
N1A C5A C6A N2A 0.1(7)
C4A C5A C6A N2A -176.9(6)
N3B N2B C6B C7B 0.1(6)
Ru1 N2B C6B C7B -170.3(3)
N3B N2B C6B C5B 179.1(4)
Ru1 N2B C6B C5B 8.7(6)
C4B C5B C6B N2B 176.5(5)
N1B C5B C6B N2B -3.2(6)
C4B C5B C6B C7B -4.8(10)
N1B C5B C6B C7B 175.5(6)
N3C N2C C6C C7C -0.8(6)
Mn1 N2C C6C C7C -164.1(4)
N3C N2C C6C C5C 176.2(4)
Mn1 N2C C6C C5C 13.0(6)
N1C C5C C6C N2C -7.3(7)
C4C C5C C6C N2C 172.4(5)
N1C C5C C6C C7C 168.8(6)
C4C C5C C6C C7C -11.5(10)
C10D N2D C6D C7D 1.7(8)
Ru2 N2D C6D C7D 179.8(4)
C10D N2D C6D C5D -179.4(4)
Ru2 N2D C6D C5D -1.3(6)
N1D C5D C6D N2D 0.0(7)
C4D C5D C6D N2D -178.3(5)
N1D C5D C6D C7D 178.8(5)
C4D C5D C6D C7D 0.5(9)
N2A C6A C7A C8A -0.5(11)
C5A C6A C7A C8A 179.4(7)
N2B C6B C7B C8B 0.1(6)
C5B C6B C7B C8B -178.6(6)
N2C C6C C7C C8C 0.9(6)
C5C C6C C7C C8C -175.4(6)
N2D C6D C7D C8D -0.8(9)
C5D C6D C7D C8D -179.5(6)
C6A C7A C8A C9A 1.4(14)
N2B N3B C8B C7B 0.3(6)
Mn1 N3B C8B C7B -175.5(3)
N2B N3B C8B C9B -179.2(4)
Mn1 N3B C8B C9B 4.9(6)
C6B C7B C8B N3B -0.3(6)
C6B C7B C8B C9B 179.1(6)
N2C N3C C8C C7C 0.3(6)
Ru2 N3C C8C C7C 174.4(4)
N2C N3C C8C C9C -178.6(4)
Ru2 N3C C8C C9C -4.4(6)
C6C C7C C8C N3C -0.7(6)
C6C C7C C8C C9C 177.7(6)
C6D C7D C8D C9D -1.0(10)
C7A C8A C9A C10A -1.9(14)
C13B N4B C9B C10B 1.5(8)
Mn1 N4B C9B C10B -172.8(4)
C13B N4B C9B C8B 179.9(5)
Mn1 N4B C9B C8B 5.6(6)
N3B C8B C9B N4B -6.9(7)
C7B C8B C9B N4B 173.7(6)
N3B C8B C9B C10B 171.4(5)
C7B C8B C9B C10B -8.0(9)
C13C N4C C9C C10C 1.9(7)
Ru2 N4C C9C C10C -175.2(4)
C13C N4C C9C C8C -177.2(5)
Ru2 N4C C9C C8C 5.7(6)
N3C C8C C9C N4C -0.9(7)
C7C C8C C9C N4C -179.3(6)
N3C C8C C9C C10C -180.0(5)
C7C C8C C9C C10C 1.7(10)
C7D C8D C9D C10D 1.8(10)
C6A N2A C10A C9A -0.6(9)
Ru1 N2A C10A C9A -174.9(5)
C6A N2A C10A C11A -179.7(5)
Ru1 N2A C10A C11A 6.0(7)
C8A C9A C10A N2A 1.4(11)
C8A C9A C10A C11A -179.5(7)
N4B C9B C10B C11B -2.1(8)
C8B C9B C10B C11B 179.6(5)
N4C C9C C10C C11C -1.0(8)
C8C C9C C10C C11C 178.0(5)
C8D C9D C10D N2D -1.0(9)
C8D C9D C10D C11D 177.0(6)
C6D N2D C10D C9D -0.8(8)
Ru2 N2D C10D C9D -179.0(4)
C6D N2D C10D C11D -179.1(4)
Ru2 N2D C10D C11D 2.7(6)
C15A N3A C11A C12A 1.3(9)
Ru1 N3A C11A C12A -176.5(5)
C15A N3A C11A C10A -178.7(5)
Ru1 N3A C11A C10A 3.5(6)
N2A C10A C11A N3A -6.0(8)
C9A C10A C11A N3A 174.9(7)
N2A C10A C11A C12A 174.0(6)
C9A C10A C11A C12A -5.1(11)
C9B C10B C11B C12B 0.4(9)
C9C C10C C11C C12C -1.4(9)
C15D N3D C11D C12D -0.3(8)
Ru2 N3D C11D C12D -177.4(4)
C15D N3D C11D C10D 179.0(5)
Ru2 N3D C11D C10D 1.9(6)
C9D C10D C11D N3D 178.9(6)
N2D C10D C11D N3D -3.0(6)
C9D C10D C11D C12D -1.7(9)
N2D C10D C11D C12D 176.4(5)
N3A C11A C12A C13A -0.7(11)
C10A C11A C12A C13A 179.4(7)
C10B C11B C12B C13B 1.8(9)
C10C C11C C12C C13C 2.9(9)
N3D C11D C12D C13D 0.8(9)
C10D C11D C12D C13D -178.5(6)
C11A C12A C13A C14A -0.7(12)
C9B N4B C13B C12B 0.8(8)
Mn1 N4B C13B C12B 174.3(4)
C11B C12B C13B N4B -2.5(9)
C9C N4C C13C C12C -0.3(8)
Ru2 N4C C13C C12C 176.5(4)
C11C C12C C13C N4C -2.1(9)
C11D C12D C13D C14D -1.2(10)
C12A C13A C14A C15A 1.4(12)
C12D C13D C14D C15D 1.1(11)
C11A N3A C15A C14A -0.6(9)
Ru1 N3A C15A C14A 176.8(5)
C13A C14A C15A N3A -0.7(11)
C11D N3D C15D C14D 0.3(8)
Ru2 N3D C15D C14D 176.9(5)
C13D C14D C15D N3D -0.6(10)
C4H C3H O1H C2H 176.4(9)
C1H C2H O1H C3H -179.8(10)
